data_4119863
loop_
_publ_author_name
'Jiaxiang Chu'
'Christos E. Kefalidis'
'Laurent Maron'
'Xuebing Leng'
'Yaofeng Chen'

_publ_section_title
;
 Chameleon Behavior of a Newly Synthesized Scandium Nitrilimine Derivative
;
_journal_name_full 'Journal of the American Chemical Society'
_journal_page_first 8165
_journal_page_last 8168
_journal_paper_doi 10.1021/ja403387v
_journal_volume 135
_journal_year 2013
_chemical_formula_sum 'C44 H72 N7 O Sc Si'
_chemical_formula_weight 788.14
_chemical_name_systematic
; 
 ? 
;
_space_group_IT_number 14
_symmetry_cell_setting monoclinic
_symmetry_space_group_name_Hall '-P 2ybc'
_symmetry_space_group_name_H-M 'P 1 21/c 1'
_atom_sites_solution_hydrogens geom
_atom_sites_solution_primary direct
_atom_sites_solution_secondary difmap
_audit_creation_method SHELXL-97
_cell_angle_alpha 90.00
_cell_angle_beta 111.753(3)
_cell_angle_gamma 90.00
_cell_formula_units_Z 4
_cell_length_a 10.673(2)
_cell_length_b 33.230(7)
_cell_length_c 14.249(3)
_cell_measurement_reflns_used 2796
_cell_measurement_temperature 140(2)
_cell_measurement_theta_max 23.73
_cell_measurement_theta_min 2.39
_cell_volume 4693.7(17)
_computing_cell_refinement 'Bruker SAINT'
_computing_data_collection 'Bruker APEX2'
_computing_data_reduction 'Bruker SAINT'
_computing_molecular_graphics 'Bruker SHELXTL'
_computing_publication_material 'Bruker SHELXTL'
_computing_structure_refinement 'SHELXL-97 (Sheldrick, 2008)'
_computing_structure_solution 'SHELXS-97 (Sheldrick, 2008)'
_diffrn_ambient_temperature 140(2)
_diffrn_measured_fraction_theta_full 0.995
_diffrn_measured_fraction_theta_max 0.995
_diffrn_measurement_device_type 'Bruker APEX-II CCD'
_diffrn_measurement_method '\f and \w scans'
_diffrn_radiation_monochromator graphite
_diffrn_radiation_source 'fine-focus sealed tube'
_diffrn_radiation_type MoK\a
_diffrn_radiation_wavelength 0.71073
_diffrn_reflns_av_R_equivalents 0.1637
_diffrn_reflns_av_sigmaI/netI 0.1679
_diffrn_reflns_limit_h_max 13
_diffrn_reflns_limit_h_min -13
_diffrn_reflns_limit_k_max 43
_diffrn_reflns_limit_k_min -38
_diffrn_reflns_limit_l_max 18
_diffrn_reflns_limit_l_min -17
_diffrn_reflns_number 36890
_diffrn_reflns_theta_full 27.60
_diffrn_reflns_theta_max 27.60
_diffrn_reflns_theta_min 1.66
_exptl_absorpt_coefficient_mu 0.221
_exptl_absorpt_correction_T_max 0.9826
_exptl_absorpt_correction_T_min 0.9676
_exptl_absorpt_correction_type multi-scan
_exptl_absorpt_process_details sadabs
_exptl_crystal_colour yellow
_exptl_crystal_density_diffrn 1.115
_exptl_crystal_description block
_exptl_crystal_F_000 1712
_exptl_crystal_size_max 0.15
_exptl_crystal_size_mid 0.10
_exptl_crystal_size_min 0.08
_refine_diff_density_max 0.403
_refine_diff_density_min -0.625
_refine_diff_density_rms 0.063
_refine_ls_extinction_method none
_refine_ls_goodness_of_fit_ref 0.960
_refine_ls_hydrogen_treatment constr
_refine_ls_matrix_type full
_refine_ls_number_parameters 504
_refine_ls_number_reflns 10836
_refine_ls_number_restraints 0
_refine_ls_restrained_S_all 0.960
_refine_ls_R_factor_all 0.1637
_refine_ls_R_factor_gt 0.0635
_refine_ls_shift/su_max 0.017
_refine_ls_shift/su_mean 0.001
_refine_ls_structure_factor_coef Fsqd
_refine_ls_weighting_details 'calc w=1/[\s^2^(Fo^2^)+(0.0320P)^2^+0.0000P] where P=(Fo^2^+2Fc^2^)/3'
_refine_ls_weighting_scheme calc
_refine_ls_wR_factor_gt 0.0965
_refine_ls_wR_factor_ref 0.1191
_reflns_number_gt 5276
_reflns_number_total 10836
_reflns_threshold_expression >2sigma(I)
_cod_data_source_file ja403387v_3.cif
_cod_data_source_block mo_dm12509_0m
_cod_original_cell_volume 4693.4(16)
_cod_database_code 4119863

loop_
_symmetry_equiv_pos_as_xyz
'x, y, z'
'-x, y+1/2, -z+1/2'
'-x, -y, -z'
'x, -y-1/2, z-1/2'

loop_
_atom_site_label
_atom_site_type_symbol
_atom_site_fract_x
_atom_site_fract_y
_atom_site_fract_z
_atom_site_U_iso_or_equiv
_atom_site_adp_type
_atom_site_occupancy
_atom_site_symmetry_multiplicity
_atom_site_calc_flag
_atom_site_refinement_flags
Sc1 Sc -0.00026(5) 0.124844(17) 0.82067(4) 0.01844(14) Uani 1 1 d .
Si1 Si 0.30433(9) -0.01256(3) 0.77191(7) 0.0322(2) Uani 1 1 d .
O1 O 0.15268(18) 0.09006(6) 0.85339(14) 0.0240(5) Uani 1 1 d .
N1 N 0.0722(2) 0.16756(7) 0.94568(16) 0.0200(6) Uani 1 1 d .
N2 N -0.1632(2) 0.11832(7) 0.87841(16) 0.0208(6) Uani 1 1 d .
N3 N -0.1484(2) 0.07319(7) 0.72334(17) 0.0233(6) Uani 1 1 d .
N4 N -0.5076(2) 0.08507(8) 0.53065(18) 0.0277(6) Uani 1 1 d .
N5 N -0.0078(2) 0.15479(7) 0.69241(16) 0.0226(6) Uani 1 1 d .
H5 H 0.0750 0.1595 0.6960 0.027 Uiso 1 1 calc R
N6 N 0.1493(3) -0.00133(9) 0.9631(2) 0.0512(9) Uani 1 1 d .
N7 N 0.1987(3) 0.01068(8) 0.91035(19) 0.0326(7) Uani 1 1 d .
C1 C 0.0510(3) 0.22972(10) 1.0358(2) 0.0328(8) Uani 1 1 d .
H1A H 0.1176 0.2220 1.1019 0.049 Uiso 1 1 calc R
H1B H -0.0219 0.2450 1.0454 0.049 Uiso 1 1 calc R
H1C H 0.0945 0.2464 0.9999 0.049 Uiso 1 1 calc R
C2 C -0.0063(3) 0.19231(9) 0.9748(2) 0.0217(7) Uani 1 1 d .
C3 C -0.1425(3) 0.18435(10) 0.9525(2) 0.0241(7) Uani 1 1 d .
H3 H -0.1953 0.2061 0.9610 0.029 Uiso 1 1 calc R
C4 C -0.2104(3) 0.14794(10) 0.9190(2) 0.0229(7) Uani 1 1 d .
C5 C -0.3434(3) 0.14319(11) 0.9325(3) 0.0403(9) Uani 1 1 d .
H5A H -0.4147 0.1375 0.8669 0.061 Uiso 1 1 calc R
H5B H -0.3647 0.1681 0.9604 0.061 Uiso 1 1 calc R
H5C H -0.3371 0.1209 0.9790 0.061 Uiso 1 1 calc R
C6 C -0.2381(3) 0.08014(9) 0.8578(2) 0.0264(7) Uani 1 1 d .
H6A H -0.3337 0.0851 0.8149 0.032 Uiso 1 1 calc R
H6B H -0.2349 0.0680 0.9220 0.032 Uiso 1 1 calc R
C7 C -0.1764(3) 0.05183(9) 0.8046(2) 0.0253(7) Uani 1 1 d .
H7A H -0.0914 0.0407 0.8538 0.030 Uiso 1 1 calc R
H7B H -0.2390 0.0292 0.7753 0.030 Uiso 1 1 calc R
C8 C -0.2699(3) 0.09228(9) 0.6468(2) 0.0249(7) Uani 1 1 d .
H8A H -0.2410 0.1075 0.5986 0.030 Uiso 1 1 calc R
H8B H -0.3072 0.1119 0.6818 0.030 Uiso 1 1 calc R
C9 C -0.3829(3) 0.06344(9) 0.5865(2) 0.0277(8) Uani 1 1 d .
H9A H -0.3543 0.0480 0.5385 0.033 Uiso 1 1 calc R
H9B H -0.3998 0.0441 0.6334 0.033 Uiso 1 1 calc R
C10 C -0.0836(3) 0.04565(10) 0.6738(2) 0.0312(8) Uani 1 1 d .
H10A H 0.0009 0.0355 0.7239 0.047 Uiso 1 1 calc R
H10B H -0.0643 0.0602 0.6207 0.047 Uiso 1 1 calc R
H10C H -0.1442 0.0231 0.6437 0.047 Uiso 1 1 calc R
C11 C 0.2153(3) 0.16950(9) 1.0070(2) 0.0221(7) Uani 1 1 d .
C12 C 0.2597(3) 0.14716(10) 1.0968(2) 0.0275(8) Uani 1 1 d .
C13 C 0.3967(3) 0.14926(10) 1.1585(2) 0.0342(8) Uani 1 1 d .
H13 H 0.4288 0.1347 1.2204 0.041 Uiso 1 1 calc R
C14 C 0.4851(3) 0.17185(11) 1.1315(2) 0.0370(9) Uani 1 1 d .
H14 H 0.5776 0.1730 1.1743 0.044 Uiso 1 1 calc R
C15 C 0.4393(3) 0.19296(10) 1.0417(2) 0.0322(8) Uani 1 1 d .
H15 H 0.5017 0.2084 1.0235 0.039 Uiso 1 1 calc R
C16 C 0.3047(3) 0.19226(9) 0.9769(2) 0.0244(7) Uani 1 1 d .
C17 C 0.2593(3) 0.21631(10) 0.8796(2) 0.0298(8) Uani 1 1 d .
H17 H 0.1591 0.2134 0.8468 0.036 Uiso 1 1 calc R
C18 C 0.3205(3) 0.20030(11) 0.8062(2) 0.0399(9) Uani 1 1 d .
H18A H 0.4182 0.2048 0.8339 0.060 Uiso 1 1 calc R
H18B H 0.2806 0.2144 0.7414 0.060 Uiso 1 1 calc R
H18C H 0.3022 0.1714 0.7958 0.060 Uiso 1 1 calc R
C19 C 0.2905(4) 0.26091(10) 0.8971(3) 0.0523(11) Uani 1 1 d .
H19A H 0.2589 0.2707 0.9494 0.078 Uiso 1 1 calc R
H19B H 0.2447 0.2757 0.8341 0.078 Uiso 1 1 calc R
H19C H 0.3881 0.2651 0.9192 0.078 Uiso 1 1 calc R
C20 C 0.1627(3) 0.12183(10) 1.1285(2) 0.0325(8) Uani 1 1 d .
H20 H 0.0763 0.1196 1.0687 0.039 Uiso 1 1 calc R
C21 C 0.2132(4) 0.07948(11) 1.1607(3) 0.0561(11) Uani 1 1 d .
H21A H 0.2283 0.0658 1.1049 0.084 Uiso 1 1 calc R
H21B H 0.1459 0.0646 1.1786 0.084 Uiso 1 1 calc R
H21C H 0.2981 0.0807 1.2194 0.084 Uiso 1 1 calc R
C22 C 0.1306(4) 0.14220(12) 1.2131(3) 0.0594(12) Uani 1 1 d .
H22A H 0.2146 0.1468 1.2712 0.089 Uiso 1 1 calc R
H22B H 0.0709 0.1248 1.2335 0.089 Uiso 1 1 calc R
H22C H 0.0859 0.1680 1.1890 0.089 Uiso 1 1 calc R
C34 C -0.4891(3) 0.11317(11) 0.4581(2) 0.0461(10) Uani 1 1 d .
H34A H -0.4236 0.1339 0.4943 0.069 Uiso 1 1 calc R
H34B H -0.5756 0.1259 0.4190 0.069 Uiso 1 1 calc R
H34C H -0.4558 0.0986 0.4123 0.069 Uiso 1 1 calc R
C35 C -0.6121(3) 0.05616(11) 0.4780(2) 0.0393(9) Uani 1 1 d .
H35A H -0.5853 0.0411 0.4293 0.059 Uiso 1 1 calc R
H35B H -0.6969 0.0704 0.4422 0.059 Uiso 1 1 calc R
H35C H -0.6247 0.0375 0.5269 0.059 Uiso 1 1 calc R
C36 C -0.0992(3) 0.17034(9) 0.6012(2) 0.0216(7) Uani 1 1 d .
C37 C -0.0920(3) 0.16010(9) 0.5064(2) 0.0271(8) Uani 1 1 d .
C38 C -0.1861(3) 0.17549(10) 0.4191(2) 0.0355(9) Uani 1 1 d .
H38 H -0.1807 0.1685 0.3560 0.043 Uiso 1 1 calc R
C39 C -0.2882(3) 0.20078(10) 0.4201(2) 0.0378(9) Uani 1 1 d .
H39 H -0.3512 0.2114 0.3589 0.045 Uiso 1 1 calc R
C40 C -0.2969(3) 0.21032(10) 0.5117(2) 0.0327(8) Uani 1 1 d .
H40 H -0.3675 0.2275 0.5129 0.039 Uiso 1 1 calc R
C41 C -0.2053(3) 0.19545(9) 0.6024(2) 0.0239(7) Uani 1 1 d .
C42 C -0.2160(3) 0.20831(10) 0.7010(2) 0.0292(8) Uani 1 1 d .
H42A H -0.1668 0.1877 0.7528 0.035 Uiso 1 1 calc R
C43 C -0.1433(3) 0.24846(10) 0.7360(2) 0.0426(9) Uani 1 1 d .
H43A H -0.0501 0.2462 0.7394 0.064 Uiso 1 1 calc R
H43B H -0.1431 0.2552 0.8030 0.064 Uiso 1 1 calc R
H43C H -0.1900 0.2697 0.6879 0.064 Uiso 1 1 calc R
C44 C -0.3602(3) 0.21007(11) 0.6987(2) 0.0420(9) Uani 1 1 d .
H44A H -0.4103 0.2313 0.6520 0.063 Uiso 1 1 calc R
H44B H -0.3583 0.2160 0.7666 0.063 Uiso 1 1 calc R
H44C H -0.4046 0.1841 0.6760 0.063 Uiso 1 1 calc R
C45 C 0.0193(3) 0.13298(10) 0.5007(2) 0.0319(8) Uani 1 1 d .
H45 H 0.0516 0.1163 0.5636 0.038 Uiso 1 1 calc R
C46 C 0.1391(3) 0.15777(10) 0.4994(3) 0.0413(9) Uani 1 1 d .
H46A H 0.1108 0.1746 0.4387 0.062 Uiso 1 1 calc R
H46B H 0.2115 0.1397 0.4992 0.062 Uiso 1 1 calc R
H46C H 0.1720 0.1749 0.5596 0.062 Uiso 1 1 calc R
C47 C -0.0277(4) 0.10423(11) 0.4114(3) 0.0524(11) Uani 1 1 d .
H47A H -0.1100 0.0905 0.4093 0.079 Uiso 1 1 calc R
H47B H 0.0430 0.0843 0.4188 0.079 Uiso 1 1 calc R
H47C H -0.0464 0.1194 0.3487 0.079 Uiso 1 1 calc R
C48 C 0.2518(3) 0.02473(9) 0.8475(2) 0.0259(7) Uani 1 1 d .
C49 C 0.2010(3) -0.00648(10) 0.6346(2) 0.0431(9) Uani 1 1 d .
H49A H 0.1068 -0.0134 0.6220 0.065 Uiso 1 1 calc R
H49B H 0.2356 -0.0244 0.5951 0.065 Uiso 1 1 calc R
H49C H 0.2062 0.0215 0.6145 0.065 Uiso 1 1 calc R
C50 C 0.2755(3) -0.06291(10) 0.8174(3) 0.0465(10) Uani 1 1 d .
H50A H 0.3275 -0.0651 0.8901 0.070 Uiso 1 1 calc R
H50B H 0.3044 -0.0839 0.7816 0.070 Uiso 1 1 calc R
H50C H 0.1793 -0.0662 0.8046 0.070 Uiso 1 1 calc R
C51 C 0.4856(3) -0.00583(11) 0.7934(3) 0.0491(10) Uani 1 1 d .
H51A H 0.4990 0.0206 0.7679 0.074 Uiso 1 1 calc R
H51B H 0.5141 -0.0270 0.7577 0.074 Uiso 1 1 calc R
H51C H 0.5393 -0.0075 0.8659 0.074 Uiso 1 1 calc R
C52 C 0.3874(3) 0.08134(10) 0.9533(2) 0.0277(8) Uani 1 1 d .
H52A H 0.4015 0.1105 0.9568 0.041 Uiso 1 1 calc R
H52B H 0.4696 0.0678 0.9545 0.041 Uiso 1 1 calc R
H52C H 0.3662 0.0725 1.0114 0.041 Uiso 1 1 calc R
C53 C 0.2709(3) 0.07074(9) 0.8560(2) 0.0241(7) Uani 1 1 d .
C54 C 0.3062(3) 0.08379(9) 0.7681(2) 0.0248(7) Uani 1 1 d .
C55 C 0.3427(3) 0.09448(10) 0.7044(2) 0.0339(8) Uani 1 1 d .
H55 H 0.3724 0.1032 0.6526 0.041 Uiso 1 1 calc R

loop_
_atom_site_aniso_label
_atom_site_aniso_U_11
_atom_site_aniso_U_22
_atom_site_aniso_U_33
_atom_site_aniso_U_23
_atom_site_aniso_U_13
_atom_site_aniso_U_12
Sc1 0.0170(3) 0.0218(3) 0.0180(3) 0.0002(3) 0.0082(2) 0.0009(3)
Si1 0.0309(5) 0.0241(5) 0.0417(6) -0.0041(5) 0.0136(4) 0.0023(5)
O1 0.0175(10) 0.0282(13) 0.0262(11) -0.0006(10) 0.0081(9) 0.0040(10)
N1 0.0152(13) 0.0268(15) 0.0169(12) -0.0005(11) 0.0045(11) 0.0013(12)
N2 0.0174(12) 0.0245(16) 0.0210(13) 0.0044(11) 0.0077(11) -0.0011(12)
N3 0.0183(13) 0.0251(15) 0.0258(14) 0.0023(12) 0.0072(11) 0.0028(12)
N4 0.0208(14) 0.0323(17) 0.0249(14) 0.0012(13) 0.0027(12) -0.0040(13)
N5 0.0208(13) 0.0268(15) 0.0224(14) 0.0013(12) 0.0105(11) -0.0030(12)
N6 0.066(2) 0.043(2) 0.060(2) 0.0184(17) 0.0417(19) 0.0067(18)
N7 0.0331(16) 0.0281(17) 0.0373(16) 0.0090(14) 0.0138(14) 0.0044(14)
C1 0.0329(19) 0.031(2) 0.0376(19) -0.0074(16) 0.0163(16) 0.0049(16)
C2 0.0264(17) 0.0236(18) 0.0177(15) 0.0014(14) 0.0112(13) 0.0032(15)
C3 0.0217(17) 0.0272(19) 0.0257(16) 0.0007(14) 0.0116(14) 0.0085(15)
C4 0.0162(16) 0.034(2) 0.0204(16) 0.0055(14) 0.0091(13) 0.0049(15)
C5 0.0290(19) 0.052(3) 0.048(2) -0.0012(19) 0.0226(17) 0.0015(18)
C6 0.0217(17) 0.031(2) 0.0289(17) 0.0070(15) 0.0121(14) -0.0011(15)
C7 0.0224(17) 0.0239(18) 0.0263(17) 0.0074(14) 0.0053(14) -0.0024(15)
C8 0.0245(17) 0.0253(18) 0.0232(16) 0.0033(14) 0.0067(14) -0.0017(15)
C9 0.0259(18) 0.0271(19) 0.0286(17) -0.0010(15) 0.0083(15) -0.0043(15)
C10 0.0243(18) 0.031(2) 0.0358(19) -0.0091(16) 0.0083(15) -0.0016(16)
C11 0.0212(16) 0.0266(19) 0.0184(15) -0.0085(14) 0.0072(13) 0.0030(15)
C12 0.0246(18) 0.037(2) 0.0192(16) -0.0056(15) 0.0066(14) 0.0048(16)
C13 0.0317(19) 0.046(2) 0.0207(17) -0.0028(16) 0.0047(15) 0.0053(18)
C14 0.0227(18) 0.049(3) 0.034(2) -0.0137(18) 0.0040(16) -0.0022(18)
C15 0.0252(19) 0.032(2) 0.042(2) -0.0129(17) 0.0152(16) -0.0041(16)
C16 0.0216(17) 0.0237(19) 0.0276(17) -0.0073(15) 0.0087(14) 0.0027(15)
C17 0.0172(17) 0.029(2) 0.043(2) 0.0056(16) 0.0120(15) 0.0014(15)
C18 0.041(2) 0.039(2) 0.040(2) 0.0044(18) 0.0157(17) 0.0043(18)
C19 0.062(3) 0.029(2) 0.072(3) 0.003(2) 0.031(2) 0.004(2)
C20 0.0322(18) 0.044(2) 0.0208(16) 0.0080(16) 0.0094(14) 0.0091(18)
C21 0.064(3) 0.049(3) 0.071(3) 0.006(2) 0.042(2) 0.006(2)
C22 0.073(3) 0.065(3) 0.061(3) 0.004(2) 0.048(2) 0.007(2)
C34 0.038(2) 0.054(3) 0.036(2) 0.0145(19) 0.0010(17) -0.0029(19)
C35 0.0254(19) 0.047(2) 0.039(2) -0.0037(18) 0.0049(16) -0.0050(18)
C36 0.0243(17) 0.0195(18) 0.0225(16) 0.0060(14) 0.0103(14) -0.0049(14)
C37 0.0377(19) 0.0219(19) 0.0240(17) 0.0017(14) 0.0141(15) -0.0080(16)
C38 0.055(2) 0.033(2) 0.0203(17) 0.0021(15) 0.0158(17) -0.0061(19)
C39 0.047(2) 0.037(2) 0.0236(18) 0.0135(16) 0.0067(17) -0.0020(19)
C40 0.0310(19) 0.029(2) 0.037(2) 0.0073(16) 0.0115(16) 0.0012(16)
C41 0.0280(18) 0.0190(17) 0.0249(16) 0.0039(14) 0.0099(14) -0.0024(15)
C42 0.0346(19) 0.028(2) 0.0275(17) 0.0089(15) 0.0139(15) 0.0116(16)
C43 0.054(2) 0.039(2) 0.039(2) -0.0047(18) 0.0223(18) 0.005(2)
C44 0.038(2) 0.051(3) 0.042(2) 0.0071(19) 0.0212(17) 0.0131(19)
C45 0.048(2) 0.028(2) 0.0273(17) -0.0033(15) 0.0230(16) -0.0036(17)
C46 0.046(2) 0.037(2) 0.047(2) -0.0044(18) 0.0242(19) -0.0048(19)
C47 0.063(3) 0.048(3) 0.059(2) -0.022(2) 0.037(2) -0.015(2)
C48 0.0231(17) 0.0228(19) 0.0311(18) 0.0035(14) 0.0094(14) -0.0003(15)
C49 0.053(2) 0.036(2) 0.044(2) -0.0103(18) 0.0218(19) -0.0037(19)
C50 0.049(2) 0.029(2) 0.053(2) -0.0012(18) 0.0077(19) -0.0026(19)
C51 0.037(2) 0.041(2) 0.074(3) -0.008(2) 0.026(2) 0.0061(19)
C52 0.0183(16) 0.034(2) 0.0290(18) -0.0027(15) 0.0065(14) 0.0008(15)
C53 0.0197(16) 0.0256(19) 0.0256(17) 0.0000(14) 0.0067(14) 0.0058(14)
C54 0.0245(17) 0.0237(18) 0.0266(17) -0.0012(15) 0.0099(14) 0.0023(15)
C55 0.041(2) 0.032(2) 0.0349(19) 0.0009(16) 0.0212(17) 0.0009(17)

loop_
_atom_type_symbol
_atom_type_description
_atom_type_scat_dispersion_real
_atom_type_scat_dispersion_imag
_atom_type_scat_source
C C 0.0033 0.0016 'International Tables Vol C Tables 4.2.6.8 and 6.1.1.4'
H H 0.0000 0.0000 'International Tables Vol C Tables 4.2.6.8 and 6.1.1.4'
N N 0.0061 0.0033 'International Tables Vol C Tables 4.2.6.8 and 6.1.1.4'
O O 0.0106 0.0060 'International Tables Vol C Tables 4.2.6.8 and 6.1.1.4'
Si Si 0.0817 0.0704 'International Tables Vol C Tables 4.2.6.8 and 6.1.1.4'
Sc Sc 0.2519 0.3716 'International Tables Vol C Tables 4.2.6.8 and 6.1.1.4'

loop_
_geom_angle_atom_site_label_1
_geom_angle_atom_site_label_2
_geom_angle_atom_site_label_3
_geom_angle
O1 Sc1 N5 104.95(9)
O1 Sc1 N1 100.48(9)
N5 Sc1 N1 107.21(9)
O1 Sc1 N2 124.96(9)
N5 Sc1 N2 127.31(9)
N1 Sc1 N2 81.29(9)
O1 Sc1 N3 91.64(9)
N5 Sc1 N3 91.85(9)
N1 Sc1 N3 153.66(8)
N2 Sc1 N3 72.63(8)
C51 Si1 C48 110.09(15)
C51 Si1 C50 110.36(17)
C48 Si1 C50 105.85(15)
C51 Si1 C49 109.53(16)
C48 Si1 C49 110.29(15)
C50 Si1 C49 110.67(16)
C53 O1 Sc1 163.96(18)
C2 N1 C11 115.1(2)
C2 N1 Sc1 125.18(18)
C11 N1 Sc1 119.71(17)
C4 N2 C6 117.4(2)
C4 N2 Sc1 124.7(2)
C6 N2 Sc1 117.26(17)
C10 N3 C7 110.1(2)
C10 N3 C8 110.4(2)
C7 N3 C8 113.8(2)
C10 N3 Sc1 113.28(17)
C7 N3 Sc1 99.91(17)
C8 N3 Sc1 109.09(17)
C35 N4 C34 109.7(2)
C35 N4 C9 109.0(2)
C34 N4 C9 111.5(2)
C36 N5 Sc1 141.82(18)
C36 N5 H5 109.1
Sc1 N5 H5 109.1
N6 N7 C48 178.2(3)
C2 C1 H1A 109.5
C2 C1 H1B 109.5
H1A C1 H1B 109.5
C2 C1 H1C 109.5
H1A C1 H1C 109.5
H1B C1 H1C 109.5
N1 C2 C3 122.1(3)
N1 C2 C1 121.0(3)
C3 C2 C1 116.9(3)
C2 C3 C4 127.3(3)
C2 C3 H3 116.4
C4 C3 H3 116.4
N2 C4 C3 123.8(3)
N2 C4 C5 120.2(3)
C3 C4 C5 116.0(3)
C4 C5 H5A 109.5
C4 C5 H5B 109.5
H5A C5 H5B 109.5
C4 C5 H5C 109.5
H5A C5 H5C 109.5
H5B C5 H5C 109.5
N2 C6 C7 109.5(2)
N2 C6 H6A 109.8
C7 C6 H6A 109.8
N2 C6 H6B 109.8
C7 C6 H6B 109.8
H6A C6 H6B 108.2
N3 C7 C6 110.3(2)
N3 C7 H7A 109.6
C6 C7 H7A 109.6
N3 C7 H7B 109.6
C6 C7 H7B 109.6
H7A C7 H7B 108.1
N3 C8 C9 115.8(2)
N3 C8 H8A 108.3
C9 C8 H8A 108.3
N3 C8 H8B 108.3
C9 C8 H8B 108.3
H8A C8 H8B 107.4
N4 C9 C8 111.5(2)
N4 C9 H9A 109.3
C8 C9 H9A 109.3
N4 C9 H9B 109.3
C8 C9 H9B 109.3
H9A C9 H9B 108.0
N3 C10 H10A 109.5
N3 C10 H10B 109.5
H10A C10 H10B 109.5
N3 C10 H10C 109.5
H10A C10 H10C 109.5
H10B C10 H10C 109.5
C12 C11 C16 121.7(3)
C12 C11 N1 116.8(3)
C16 C11 N1 121.5(3)
C11 C12 C13 117.9(3)
C11 C12 C20 121.7(3)
C13 C12 C20 120.4(3)
C14 C13 C12 121.2(3)
C14 C13 H13 119.4
C12 C13 H13 119.4
C13 C14 C15 119.7(3)
C13 C14 H14 120.1
C15 C14 H14 120.1
C14 C15 C16 122.0(3)
C14 C15 H15 119.0
C16 C15 H15 119.0
C15 C16 C11 117.3(3)
C15 C16 C17 120.0(3)
C11 C16 C17 122.7(3)
C16 C17 C19 112.8(3)
C16 C17 C18 111.8(3)
C19 C17 C18 109.3(3)
C16 C17 H17 107.6
C19 C17 H17 107.6
C18 C17 H17 107.6
C17 C18 H18A 109.5
C17 C18 H18B 109.5
H18A C18 H18B 109.5
C17 C18 H18C 109.5
H18A C18 H18C 109.5
H18B C18 H18C 109.5
C17 C19 H19A 109.5
C17 C19 H19B 109.5
H19A C19 H19B 109.5
C17 C19 H19C 109.5
H19A C19 H19C 109.5
H19B C19 H19C 109.5
C21 C20 C12 113.4(3)
C21 C20 C22 109.4(3)
C12 C20 C22 111.4(3)
C21 C20 H20 107.5
C12 C20 H20 107.5
C22 C20 H20 107.5
C20 C21 H21A 109.5
C20 C21 H21B 109.5
H21A C21 H21B 109.5
C20 C21 H21C 109.5
H21A C21 H21C 109.5
H21B C21 H21C 109.5
C20 C22 H22A 109.5
C20 C22 H22B 109.5
H22A C22 H22B 109.5
C20 C22 H22C 109.5
H22A C22 H22C 109.5
H22B C22 H22C 109.5
N4 C34 H34A 109.5
N4 C34 H34B 109.5
H34A C34 H34B 109.5
N4 C34 H34C 109.5
H34A C34 H34C 109.5
H34B C34 H34C 109.5
N4 C35 H35A 109.5
N4 C35 H35B 109.5
H35A C35 H35B 109.5
N4 C35 H35C 109.5
H35A C35 H35C 109.5
H35B C35 H35C 109.5
N5 C36 C41 119.5(2)
N5 C36 C37 121.8(3)
C41 C36 C37 118.6(3)
C38 C37 C36 119.4(3)
C38 C37 C45 119.7(3)
C36 C37 C45 120.8(3)
C37 C38 C39 122.1(3)
C37 C38 H38 119.0
C39 C38 H38 119.0
C38 C39 C40 118.7(3)
C38 C39 H39 120.6
C40 C39 H39 120.6
C39 C40 C41 121.8(3)
C39 C40 H40 119.1
C41 C40 H40 119.1
C40 C41 C36 119.3(3)
C40 C41 C42 119.6(3)
C36 C41 C42 121.0(3)
C41 C42 C43 110.2(2)
C41 C42 C44 114.4(3)
C43 C42 C44 111.0(3)
C41 C42 H42A 107.0
C43 C42 H42A 107.0
C44 C42 H42A 107.0
C42 C43 H43A 109.5
C42 C43 H43B 109.5
H43A C43 H43B 109.5
C42 C43 H43C 109.5
H43A C43 H43C 109.5
H43B C43 H43C 109.5
C42 C44 H44A 109.5
C42 C44 H44B 109.5
H44A C44 H44B 109.5
C42 C44 H44C 109.5
H44A C44 H44C 109.5
H44B C44 H44C 109.5
C37 C45 C47 113.4(3)
C37 C45 C46 110.9(3)
C47 C45 C46 110.3(3)
C37 C45 H45 107.3
C47 C45 H45 107.3
C46 C45 H45 107.3
C45 C46 H46A 109.5
C45 C46 H46B 109.5
H46A C46 H46B 109.5
C45 C46 H46C 109.5
H46A C46 H46C 109.5
H46B C46 H46C 109.5
C45 C47 H47A 109.5
C45 C47 H47B 109.5
H47A C47 H47B 109.5
C45 C47 H47C 109.5
H47A C47 H47C 109.5
H47B C47 H47C 109.5
N7 C48 C53 112.1(3)
N7 C48 Si1 117.3(2)
C53 C48 Si1 130.4(2)
Si1 C49 H49A 109.5
Si1 C49 H49B 109.5
H49A C49 H49B 109.5
Si1 C49 H49C 109.5
H49A C49 H49C 109.5
H49B C49 H49C 109.5
Si1 C50 H50A 109.5
Si1 C50 H50B 109.5
H50A C50 H50B 109.5
Si1 C50 H50C 109.5
H50A C50 H50C 109.5
H50B C50 H50C 109.5
Si1 C51 H51A 109.5
Si1 C51 H51B 109.5
H51A C51 H51B 109.5
Si1 C51 H51C 109.5
H51A C51 H51C 109.5
H51B C51 H51C 109.5
C53 C52 H52A 109.5
C53 C52 H52B 109.5
H52A C52 H52B 109.5
C53 C52 H52C 109.5
H52A C52 H52C 109.5
H52B C52 H52C 109.5
O1 C53 C54 110.3(2)
O1 C53 C52 110.0(2)
C54 C53 C52 108.7(2)
O1 C53 C48 111.2(2)
C54 C53 C48 106.7(2)
C52 C53 C48 109.9(2)
C55 C54 C53 175.2(3)
C54 C55 H55 180.0

loop_
_geom_bond_atom_site_label_1
_geom_bond_atom_site_label_2
_geom_bond_distance
Sc1 O1 1.9114(19)
Sc1 N5 2.056(2)
Sc1 N1 2.183(2)
Sc1 N2 2.193(2)
Sc1 N3 2.397(2)
Si1 C51 1.857(3)
Si1 C48 1.859(3)
Si1 C50 1.861(3)
Si1 C49 1.867(3)
O1 C53 1.403(3)
N1 C2 1.345(3)
N1 C11 1.452(3)
N2 C4 1.331(3)
N2 C6 1.470(4)
N3 C10 1.476(3)
N3 C7 1.480(3)
N3 C8 1.492(3)
N4 C35 1.453(4)
N4 C34 1.459(4)
N4 C9 1.461(4)
N5 C36 1.403(3)
N5 H5 0.8800
N6 N7 1.138(3)
N7 C48 1.311(4)
C1 C2 1.511(4)
C1 H1A 0.9800
C1 H1B 0.9800
C1 H1C 0.9800
C2 C3 1.394(4)
C3 C4 1.400(4)
C3 H3 0.9500
C4 C5 1.510(4)
C5 H5A 0.9800
C5 H5B 0.9800
C5 H5C 0.9800
C6 C7 1.504(4)
C6 H6A 0.9900
C6 H6B 0.9900
C7 H7A 0.9900
C7 H7B 0.9900
C8 C9 1.531(4)
C8 H8A 0.9900
C8 H8B 0.9900
C9 H9A 0.9900
C9 H9B 0.9900
C10 H10A 0.9800
C10 H10B 0.9800
C10 H10C 0.9800
C11 C12 1.401(4)
C11 C16 1.404(4)
C12 C13 1.401(4)
C12 C20 1.528(4)
C13 C14 1.368(4)
C13 H13 0.9500
C14 C15 1.380(4)
C14 H14 0.9500
C15 C16 1.390(4)
C15 H15 0.9500
C16 C17 1.516(4)
C17 C19 1.519(4)
C17 C18 1.521(4)
C17 H17 1.0000
C18 H18A 0.9800
C18 H18B 0.9800
C18 H18C 0.9800
C19 H19A 0.9800
C19 H19B 0.9800
C19 H19C 0.9800
C20 C21 1.516(5)
C20 C22 1.527(4)
C20 H20 1.0000
C21 H21A 0.9800
C21 H21B 0.9800
C21 H21C 0.9800
C22 H22A 0.9800
C22 H22B 0.9800
C22 H22C 0.9800
C34 H34A 0.9800
C34 H34B 0.9800
C34 H34C 0.9800
C35 H35A 0.9800
C35 H35B 0.9800
C35 H35C 0.9800
C36 C41 1.412(4)
C36 C37 1.422(4)
C37 C38 1.376(4)
C37 C45 1.517(4)
C38 C39 1.380(4)
C38 H38 0.9500
C39 C40 1.379(4)
C39 H39 0.9500
C40 C41 1.391(4)
C40 H40 0.9500
C41 C42 1.513(4)
C42 C43 1.531(4)
C42 C44 1.528(4)
C42 H42A 1.0000
C43 H43A 0.9800
C43 H43B 0.9800
C43 H43C 0.9800
C44 H44A 0.9800
C44 H44B 0.9800
C44 H44C 0.9800
C45 C47 1.519(4)
C45 C46 1.527(4)
C45 H45 1.0000
C46 H46A 0.9800
C46 H46B 0.9800
C46 H46C 0.9800
C47 H47A 0.9800
C47 H47B 0.9800
C47 H47C 0.9800
C48 C53 1.541(4)
C49 H49A 0.9800
C49 H49B 0.9800
C49 H49C 0.9800
C50 H50A 0.9800
C50 H50B 0.9800
C50 H50C 0.9800
C51 H51A 0.9800
C51 H51B 0.9800
C51 H51C 0.9800
C52 C53 1.522(4)
C52 H52A 0.9800
C52 H52B 0.9800
C52 H52C 0.9800
C53 C54 1.500(4)
C54 C55 1.168(4)
C55 H55 0.9500

loop_
_geom_torsion_atom_site_label_1
_geom_torsion_atom_site_label_2
_geom_torsion_atom_site_label_3
_geom_torsion_atom_site_label_4
_geom_torsion
N5 Sc1 O1 C53 8.9(7)
N1 Sc1 O1 C53 -102.2(7)
N2 Sc1 O1 C53 171.1(6)
N3 Sc1 O1 C53 101.3(7)
O1 Sc1 N1 C2 -161.8(2)
N5 Sc1 N1 C2 88.8(2)
N2 Sc1 N1 C2 -37.7(2)
N3 Sc1 N1 C2 -45.7(3)
O1 Sc1 N1 C11 15.7(2)
N5 Sc1 N1 C11 -93.7(2)
N2 Sc1 N1 C11 139.9(2)
N3 Sc1 N1 C11 131.8(2)
O1 Sc1 N2 C4 130.9(2)
N5 Sc1 N2 C4 -70.9(2)
N1 Sc1 N2 C4 34.1(2)
N3 Sc1 N2 C4 -149.6(2)
O1 Sc1 N2 C6 -58.2(2)
N5 Sc1 N2 C6 100.0(2)
N1 Sc1 N2 C6 -154.9(2)
N3 Sc1 N2 C6 21.31(18)
O1 Sc1 N3 C10 -31.94(19)
N5 Sc1 N3 C10 73.1(2)
N1 Sc1 N3 C10 -149.8(2)
N2 Sc1 N3 C10 -158.2(2)
O1 Sc1 N3 C7 85.11(17)
N5 Sc1 N3 C7 -169.87(17)
N1 Sc1 N3 C7 -32.8(3)
N2 Sc1 N3 C7 -41.17(16)
O1 Sc1 N3 C8 -155.31(17)
N5 Sc1 N3 C8 -50.30(17)
N1 Sc1 N3 C8 86.8(2)
N2 Sc1 N3 C8 78.41(17)
O1 Sc1 N5 C36 144.1(3)
N1 Sc1 N5 C36 -109.6(3)
N2 Sc1 N5 C36 -17.5(4)
N3 Sc1 N5 C36 51.9(3)
C11 N1 C2 C3 -155.0(3)
Sc1 N1 C2 C3 22.6(4)
C11 N1 C2 C1 23.4(4)
Sc1 N1 C2 C1 -158.9(2)
N1 C2 C3 C4 14.7(5)
C1 C2 C3 C4 -163.8(3)
C6 N2 C4 C3 173.1(3)
Sc1 N2 C4 C3 -16.0(4)
C6 N2 C4 C5 -6.1(4)
Sc1 N2 C4 C5 164.8(2)
C2 C3 C4 N2 -18.3(5)
C2 C3 C4 C5 160.9(3)
C4 N2 C6 C7 175.4(2)
Sc1 N2 C6 C7 3.8(3)
C10 N3 C7 C6 178.0(2)
C8 N3 C7 C6 -57.5(3)
Sc1 N3 C7 C6 58.6(2)
N2 C6 C7 N3 -45.0(3)
C10 N3 C8 C9 62.0(3)
C7 N3 C8 C9 -62.3(3)
Sc1 N3 C8 C9 -172.90(19)
C35 N4 C9 C8 -178.0(2)
C34 N4 C9 C8 60.8(3)
N3 C8 C9 N4 167.3(2)
C2 N1 C11 C12 82.2(3)
Sc1 N1 C11 C12 -95.5(3)
C2 N1 C11 C16 -98.6(3)
Sc1 N1 C11 C16 83.6(3)
C16 C11 C12 C13 2.3(4)
N1 C11 C12 C13 -178.5(3)
C16 C11 C12 C20 -178.9(3)
N1 C11 C12 C20 0.2(4)
C11 C12 C13 C14 -1.1(5)
C20 C12 C13 C14 -179.9(3)
C12 C13 C14 C15 -0.2(5)
C13 C14 C15 C16 0.3(5)
C14 C15 C16 C11 0.9(4)
C14 C15 C16 C17 179.4(3)
C12 C11 C16 C15 -2.2(4)
N1 C11 C16 C15 178.7(3)
C12 C11 C16 C17 179.3(3)
N1 C11 C16 C17 0.2(4)
C15 C16 C17 C19 -57.5(4)
C11 C16 C17 C19 120.9(3)
C15 C16 C17 C18 66.2(4)
C11 C16 C17 C18 -115.4(3)
C11 C12 C20 C21 131.9(3)
C13 C12 C20 C21 -49.4(4)
C11 C12 C20 C22 -104.3(3)
C13 C12 C20 C22 74.5(4)
Sc1 N5 C36 C41 50.2(4)
Sc1 N5 C36 C37 -126.9(3)
N5 C36 C37 C38 178.5(3)
C41 C36 C37 C38 1.3(4)
N5 C36 C37 C45 -2.4(4)
C41 C36 C37 C45 -179.6(3)
C36 C37 C38 C39 0.1(5)
C45 C37 C38 C39 -179.0(3)
C37 C38 C39 C40 -1.1(5)
C38 C39 C40 C41 0.6(5)
C39 C40 C41 C36 0.9(5)
C39 C40 C41 C42 177.4(3)
N5 C36 C41 C40 -179.0(3)
C37 C36 C41 C40 -1.8(4)
N5 C36 C41 C42 4.5(4)
C37 C36 C41 C42 -178.3(3)
C40 C41 C42 C43 -84.4(3)
C36 C41 C42 C43 92.1(3)
C40 C41 C42 C44 41.5(4)
C36 C41 C42 C44 -142.0(3)
C38 C37 C45 C47 -38.5(4)
C36 C37 C45 C47 142.4(3)
C38 C37 C45 C46 86.2(4)
C36 C37 C45 C46 -92.9(3)
N6 N7 C48 C53 88(11)
N6 N7 C48 Si1 -97(11)
C51 Si1 C48 N7 -123.5(3)
C50 Si1 C48 N7 -4.3(3)
C49 Si1 C48 N7 115.5(3)
C51 Si1 C48 C53 50.6(3)
C50 Si1 C48 C53 169.9(3)
C49 Si1 C48 C53 -70.4(3)
Sc1 O1 C53 C54 -9.7(8)
Sc1 O1 C53 C52 110.2(6)
Sc1 O1 C53 C48 -127.8(6)
N7 C48 C53 O1 -49.0(3)
Si1 C48 C53 O1 136.6(2)
N7 C48 C53 C54 -169.3(2)
Si1 C48 C53 C54 16.3(4)
N7 C48 C53 C52 73.0(3)
Si1 C48 C53 C52 -101.3(3)
O1 C53 C54 C55 130(4)
C52 C53 C54 C55 9(4)
C48 C53 C54 C55 -109(4)
